data_7200005
loop_
_publ_author_name
'Kendrick, John'
'Gourlay, Matthew D.'
'Neumann, Marcus A.'
'Leusen, Frank J. J.'

_publ_section_title
;
 Predicting spontaneous racemate resolution using recent developments in
 crystal structure prediction
;
_journal_issue 11
_journal_name_full CrystEngComm
_journal_page_first 2391
_journal_page_last 2399
_journal_paper_doi 10.1039/b909038j
_journal_volume 11
_journal_year 2009
_space_group_IT_number 19
_symmetry_cell_setting orthorhombic
_symmetry_Int_Tables_number 19
_symmetry_space_group_name_Hall 'P 2ac 2ab'
_symmetry_space_group_name_H-M 'P 21 21 21'
_cell_angle_alpha 90.000000
_cell_angle_beta 90.000000
_cell_angle_gamma 90.000000
_cell_length_a 13.151088
_cell_length_b 7.162461
_cell_length_c 12.985103
_cell_volume 1223.121
_cod_data_source_file 23HTP_enantiopure.cif
_cod_data_source_block 23HTP_E_6
_cod_original_sg_symbol_H-M 'P 2_1 2_1 2_1'
_cod_struct_determination_method theoretical
_cod_database_code 7200005

loop_
_symmetry_equiv_pos_site_id
_symmetry_equiv_pos_as_xyz
1 x,y,z
2 -x+1/2,-y,z+1/2
3 -x,y+1/2,-z+1/2
4 x+1/2,-y+1/2,-z

loop_
_atom_site_label
_atom_site_type_symbol
_atom_site_fract_x
_atom_site_fract_y
_atom_site_fract_z
C1 C -0.081635 0.144750 -0.004367
C2 C -0.032016 0.135992 0.102266
C3 C 0.082450 0.111416 0.080177
N4 N 0.092013 0.220936 -0.016931
C5 C -0.007044 0.259319 -0.070277
O6 O 0.179103 0.246214 -0.060480
C7 C 0.108179 -0.094192 0.056580
C8 C 0.147697 0.189961 0.166775
C9 C 0.173606 0.073779 0.249533
H10 H 0.155645 -0.074158 0.248145
C11 C 0.224796 0.146435 0.334458
H12 H 0.244138 0.053266 0.397695
C13 C 0.252522 0.333846 0.338097
H14 H 0.291475 0.391886 0.404830
C15 C 0.229389 0.449910 0.254291
O16 O 0.256335 0.633580 0.252183
C17 C 0.176372 0.377877 0.169432
H18 H 0.158677 0.471317 0.105834
C19 C -0.029739 0.469482 -0.064071
C20 C -0.001724 0.193912 -0.181950
H21 H -0.090025 0.003945 -0.036843
H22 H -0.157369 0.208099 -0.002602
H23 H -0.044064 0.266987 0.144390
H24 H -0.061082 0.022024 0.149977
H25 H 0.190024 -0.112358 0.045022
H26 H 0.084739 -0.183856 0.120611
H27 H 0.067985 -0.140980 -0.012637
H28 H 0.288059 0.670607 0.318985
H29 H 0.031488 0.550171 -0.100230
H30 H -0.100777 0.499589 -0.105206
H31 H -0.038235 0.515808 0.015990
H32 H 0.053045 0.275545 -0.226872
H33 H 0.020385 0.046546 -0.186125
H34 H -0.076987 0.209494 -0.217313
